data_8000415
loop_
_publ_author_name
'Xue, Shixin'
'Zhang, Nan'
'Hu, Xiaoling'
'Zeng, Yongfei'
'Zhang, Jingbo'
'Xing, Pengyao'
'Zhao, Yanli'

_publ_section_title
;
 Self-Assembly Evolution of <i>N</i>-Terminal Aromatic Amino Acids with
 Transient Supramolecular Chirality.
;
_journal_issue 4
_journal_name_full 'The journal of physical chemistry letters'
_journal_page_first 1490
_journal_page_last 1496
_journal_paper_doi 10.1021/acs.jpclett.0c00033
_journal_volume 11
_journal_year 2020
_chemical_formula_sum 'C18 H17 N O5'
_chemical_formula_weight 327.32
_space_group_crystal_system orthorhombic
_space_group_IT_number 19
_space_group_name_Hall 'P 2ac 2ab'
_space_group_name_H-M_alt 'P 21 21 21'
_atom_sites_solution_hydrogens mixed
_atom_sites_solution_primary dual
_cell_angle_alpha 90
_cell_angle_beta 90
_cell_angle_gamma 90
_cell_formula_units_Z 4
_cell_length_a 7.3855(2)
_cell_length_b 9.2351(3)
_cell_length_c 24.6276(8)
_cell_measurement_reflns_used 9938
_cell_measurement_temperature 296.(2)
_cell_measurement_theta_max 66.4814
_cell_measurement_theta_min 5.1149
_cell_volume 1679.75(9)
_computing_cell_refinement 'SAINT V8.38A (Bruker AXS Inc., 2017)'
_computing_data_collection 'APEX3 (Bruker AXS Inc., 2017)'
_computing_data_reduction 'SAINT V8.38A (Bruker AXS Inc., 2017)'
_computing_publication_material 'APEX3 (Bruker AXS Inc., 2017)'
_computing_structure_refinement 'SHELXL-2016/6 (Sheldrick, 2016)'
_computing_structure_solution 'XS, VERSION 2013/1'
_diffrn_ambient_temperature 296.(2)
_diffrn_detector_area_resol_mean 8.3333
_diffrn_measured_fraction_theta_full 0.999
_diffrn_measured_fraction_theta_max 0.999
_diffrn_measurement_device_type 'CCD area detector'
_diffrn_measurement_method 'phi and omega scans'
_diffrn_radiation_monochromator 'Multilayer Mirror'
_diffrn_radiation_type CuK\a
_diffrn_radiation_wavelength 1.54178
_diffrn_reflns_av_R_equivalents 0.0523
_diffrn_reflns_av_unetI/netI 0.0298
_diffrn_reflns_limit_h_max 8
_diffrn_reflns_limit_h_min -8
_diffrn_reflns_limit_k_max 10
_diffrn_reflns_limit_k_min -10
_diffrn_reflns_limit_l_max 29
_diffrn_reflns_limit_l_min -29
_diffrn_reflns_number 20151
_diffrn_reflns_theta_full 66.65
_diffrn_reflns_theta_max 66.65
_diffrn_reflns_theta_min 3.59
_diffrn_source 'Incoatec Microfocus Source'
_diffrn_source_type 'Bruker Kappa Duo APEX2'
_exptl_absorpt_coefficient_mu 0.791
_exptl_absorpt_correction_T_max 0.91
_exptl_absorpt_correction_T_min 0.68
_exptl_absorpt_correction_type multi-scan
_exptl_absorpt_process_details
;
SADABS-2016/2 - Bruker AXS area detector scaling and absorption correction
;
_exptl_crystal_colour colourless
_exptl_crystal_density_diffrn 1.294
_exptl_crystal_density_method 'not measured'
_exptl_crystal_description block
_exptl_crystal_F_000 688
_exptl_crystal_size_max 0.220
_exptl_crystal_size_mid 0.160
_exptl_crystal_size_min 0.120
_refine_diff_density_max 0.134
_refine_diff_density_min -0.228
_refine_ls_abs_structure_details
;

Flack x determined using 1172 quotients [(I+)-(I-)]/[(I+)+(I-)]
(Parsons, Flack and Wagner, Acta Cryst. B69 (2013) 249-259).
;
_refine_ls_abs_structure_Flack 0.03(7)
_refine_ls_extinction_method none
_refine_ls_goodness_of_fit_ref 1.083
_refine_ls_hydrogen_treatment mixed
_refine_ls_matrix_type full
_refine_ls_number_parameters 241
_refine_ls_number_reflns 2961
_refine_ls_number_restraints 5
_refine_ls_restrained_S_all 1.084
_refine_ls_R_factor_all 0.0324
_refine_ls_R_factor_gt 0.0315
_refine_ls_shift/su_max 0.001
_refine_ls_shift/su_mean 0.000
_refine_ls_structure_factor_coef Fsqd
_refine_ls_weighting_details 'w=1/[\s^2^(Fo^2^)+(0.0425P)^2^+0.1764P] where P=(Fo^2^+2Fc^2^)/3'
_refine_ls_weighting_scheme calc
_refine_ls_wR_factor_gt 0.0777
_refine_ls_wR_factor_ref 0.0787
_reflns_number_gt 2884
_reflns_number_total 2961
_reflns_threshold_expression 'I > 2\s(I)'
_cod_data_source_file jz0c00033_si_002.cif
_cod_data_source_block zhao141s
_cod_depositor_comments
;
The following automatic conversions were performed:

data item '_exptl_absorpt_correction_type' value 'Multi-Scan' was
changed to 'multi-scan' in accordance with the
/home/data/users/saulius/crontab/automatic-downloads/rss-feeds/ACS/lib/dictionaries/cif_core.dic
dictionary named 'cif_core.dic' version 2.4.2 last updated on
2011-04-26.

Automatic conversion script
Id: cif_fix_values 7556 2019-12-06 15:28:31Z antanas 

 Adding full bibliography for 8000415.cif.
;
_cod_database_code 8000415

loop_
_space_group_symop_operation_xyz
'x, y, z'
'-x+1/2, -y, z+1/2'
'-x, y+1/2, -z+1/2'
'x+1/2, -y+1/2, -z'

loop_
_atom_site_type_symbol
_atom_site_label
_atom_site_fract_x
_atom_site_fract_y
_atom_site_fract_z
_atom_site_U_iso_or_equiv
_atom_site_adp_type
_atom_site_calc_flag
_atom_site_refinement_flags_adp
_atom_site_refinement_flags_posn
_atom_site_occupancy
C C1 0.8418(3) 0.3113(2) 0.10195(8) 0.0443(5) Uani d . . 1
H H1A 0.814848 0.216998 0.086621 0.053 Uiso calc U R 1
H H1B 0.972241 0.321321 0.104804 0.053 Uiso calc U R 1
C C2 0.7646(3) 0.4301(2) 0.06623(7) 0.0397(4) Uani d . . 1
H H2 0.632131 0.429352 0.068667 0.048 Uiso calc U R 1
C C3 0.8341(3) 0.5802(2) 0.07860(8) 0.0386(4) Uani d . . 1
C C4 0.8218(3) 0.6609(2) 0.12595(8) 0.0465(5) Uani d . . 1
H H4 0.767578 0.621782 0.156727 0.056 Uiso calc U R 1
C C5 0.8911(3) 0.8005(3) 0.12695(10) 0.0560(6) Uani d . . 1
H H5 0.882974 0.855123 0.158585 0.067 Uiso calc U R 1
C C6 0.9722(3) 0.8593(3) 0.08133(12) 0.0624(6) Uani d . . 1
H H6 1.016843 0.953391 0.082465 0.075 Uiso calc U R 1
C C7 0.9874(3) 0.7793(3) 0.03405(11) 0.0562(6) Uani d . . 1
H H7 1.042823 0.818805 0.003553 0.067 Uiso calc U R 1
C C8 0.9189(3) 0.6395(2) 0.03267(8) 0.0420(4) Uani d . . 1
C C9 0.9130(3) 0.5321(2) -0.01115(8) 0.0438(4) Uani d . . 1
C C10 0.9794(3) 0.5382(3) -0.06399(9) 0.0577(6) Uani d . . 1
H H10 1.041512 0.619362 -0.076313 0.069 Uiso calc U R 1
C C11 0.9512(4) 0.4218(4) -0.09740(10) 0.0667(7) Uani d . . 1
H H11 0.994452 0.424777 -0.132852 0.08 Uiso calc U R 1
C C12 0.8601(4) 0.3003(3) -0.07963(10) 0.0667(7) Uani d . . 1
H H12 0.842685 0.222833 -0.10317 0.08 Uiso calc U R 1
C C13 0.7938(3) 0.2926(3) -0.02653(9) 0.0557(5) Uani d . . 1
H H13 0.732483 0.21088 -0.01437 0.067 Uiso calc U R 1
C C14 0.8217(3) 0.4098(2) 0.00742(8) 0.0427(4) Uani d . . 1
C C15 0.8111(2) 0.22709(18) 0.19158(7) 0.0353(4) Uani d . . 1
C C16 0.7623(2) 0.15078(19) 0.28430(7) 0.0368(4) Uani d . . 1
H H16 0.892729 0.151058 0.291666 0.044 Uiso calc U R 1
C C17 0.7027(3) -0.0028(2) 0.27189(8) 0.0385(4) Uani d . . 1
C C18 0.6624(3) 0.2082(2) 0.33410(8) 0.0487(5) Uani d . . 1
H H18A 0.710101 0.302865 0.343452 0.058 Uiso calc U R 1
H H18B 0.535124 0.219552 0.3254 0.058 Uiso calc U R 1
N N1 0.7255(2) 0.24695(16) 0.23921(6) 0.0388(3) Uani d . D 1
H H1N 0.637(3) 0.312(3) 0.2409(11) 0.058 Uiso d U D 1
O O1 0.75881(18) 0.32579(14) 0.15491(5) 0.0433(3) Uani d . . 1
O O2 0.91971(19) 0.13159(15) 0.18281(6) 0.0444(3) Uani d . . 1
O O3 0.56263(19) -0.03137(15) 0.24833(7) 0.0516(4) Uani d . . 1
O O4 0.8152(2) -0.09925(16) 0.28959(8) 0.0603(5) Uani d . D 1
H H1O 0.774(4) -0.185(3) 0.2810(13) 0.09 Uiso d U D 1
O O5 0.6799(3) 0.1152(2) 0.37927(7) 0.0660(5) Uani d . D 1
H H5O 0.779(4) 0.139(4) 0.3932(15) 0.099 Uiso d U D 1
O O6 0.7456(2) 0.63619(17) 0.26638(8) 0.0617(4) Uani d . D 1
H H3O 0.649(4) 0.582(3) 0.2673(15) 0.092 Uiso d U D 1
H H2O 0.829(4) 0.595(4) 0.2834(14) 0.092 Uiso d U D 1

loop_
_atom_site_aniso_label
_atom_site_aniso_U_11
_atom_site_aniso_U_22
_atom_site_aniso_U_33
_atom_site_aniso_U_12
_atom_site_aniso_U_13
_atom_site_aniso_U_23
C1 0.0487(11) 0.0418(10) 0.0425(10) 0.0037(9) 0.0080(8) 0.0049(8)
C2 0.0369(9) 0.0409(9) 0.0414(9) -0.0026(8) 0.0019(8) 0.0040(8)
C3 0.0339(9) 0.0392(9) 0.0426(10) 0.0024(8) -0.0016(8) 0.0051(7)
C4 0.0472(10) 0.0470(11) 0.0452(10) 0.0079(9) -0.0017(9) 0.0004(8)
C5 0.0552(12) 0.0465(12) 0.0662(14) 0.0086(10) -0.0112(10) -0.0097(10)
C6 0.0545(13) 0.0391(11) 0.0938(19) -0.0048(10) -0.0110(12) -0.0002(12)
C7 0.0464(12) 0.0504(12) 0.0717(14) -0.0083(10) 0.0033(10) 0.0151(12)
C8 0.0348(9) 0.0445(10) 0.0466(10) 0.0009(9) -0.0007(8) 0.0091(8)
C9 0.0372(9) 0.0533(11) 0.0410(10) 0.0053(9) 0.0009(8) 0.0093(8)
C10 0.0504(11) 0.0777(16) 0.0451(11) 0.0115(11) 0.0074(10) 0.0144(11)
C11 0.0626(14) 0.097(2) 0.0401(11) 0.0252(14) 0.0042(11) 0.0010(13)
C12 0.0666(15) 0.0846(19) 0.0490(12) 0.0208(14) -0.0120(11) -0.0190(12)
C13 0.0548(13) 0.0587(13) 0.0536(12) 0.0016(11) -0.0076(10) -0.0083(10)
C14 0.0385(9) 0.0497(10) 0.0399(10) 0.0039(8) -0.0032(8) 0.0022(8)
C15 0.0354(9) 0.0272(8) 0.0435(9) -0.0041(7) -0.0029(7) 0.0005(7)
C16 0.0363(9) 0.0337(9) 0.0404(9) -0.0022(7) -0.0046(7) 0.0016(7)
C17 0.0396(10) 0.0347(9) 0.0412(9) -0.0015(8) -0.0036(8) 0.0036(7)
C18 0.0513(11) 0.0518(12) 0.0429(10) -0.0006(10) -0.0008(9) -0.0009(9)
N1 0.0411(8) 0.0321(7) 0.0433(8) 0.0051(6) 0.0031(7) 0.0055(6)
O1 0.0500(7) 0.0381(7) 0.0419(7) 0.0066(6) 0.0054(6) 0.0079(5)
O2 0.0468(7) 0.0362(7) 0.0503(7) 0.0069(6) 0.0006(6) -0.0009(6)
O3 0.0456(7) 0.0389(7) 0.0703(9) -0.0062(6) -0.0156(8) 0.0035(7)
O4 0.0631(10) 0.0336(7) 0.0842(11) 0.0012(7) -0.0295(9) 0.0054(7)
O5 0.0778(11) 0.0759(11) 0.0443(8) -0.0102(10) -0.0014(8) 0.0099(8)
O6 0.0592(9) 0.0439(8) 0.0819(11) -0.0049(7) -0.0178(9) 0.0041(8)

loop_
_atom_type_symbol
_atom_type_description
_atom_type_scat_dispersion_real
_atom_type_scat_dispersion_imag
_atom_type_scat_source
C C 0.0181 0.0091 'International Tables Vol C Tables 4.2.6.8 and 6.1.1.4'
H H 0.0000 0.0000 'International Tables Vol C Tables 4.2.6.8 and 6.1.1.4'
N N 0.0311 0.0180 'International Tables Vol C Tables 4.2.6.8 and 6.1.1.4'
O O 0.0492 0.0322 'International Tables Vol C Tables 4.2.6.8 and 6.1.1.4'

loop_
_geom_angle_atom_site_label_1
_geom_angle_atom_site_label_2
_geom_angle_atom_site_label_3
_geom_angle
O1 C1 C2 107.22(15)
C3 C2 C1 114.77(16)
C3 C2 C14 102.19(16)
C1 C2 C14 111.00(16)
C4 C3 C8 119.82(19)
C4 C3 C2 129.84(18)
C8 C3 C2 110.33(17)
C3 C4 C5 119.3(2)
C6 C5 C4 120.6(2)
C7 C6 C5 120.6(2)
C6 C7 C8 119.2(2)
C7 C8 C3 120.4(2)
C7 C8 C9 131.2(2)
C3 C8 C9 108.40(17)
C10 C9 C14 120.7(2)
C10 C9 C8 130.5(2)
C14 C9 C8 108.74(17)
C11 C10 C9 118.5(2)
C10 C11 C12 121.4(2)
C11 C12 C13 120.6(2)
C14 C13 C12 118.3(2)
C13 C14 C9 120.5(2)
C13 C14 C2 129.1(2)
C9 C14 C2 110.32(18)
O2 C15 O1 124.46(17)
O2 C15 N1 124.47(16)
O1 C15 N1 111.06(15)
N1 C16 C17 111.39(15)
N1 C16 C18 108.19(15)
C17 C16 C18 110.27(16)
O3 C17 O4 123.96(18)
O3 C17 C16 123.13(17)
O4 C17 C16 112.91(16)
O5 C18 C16 112.17(18)
C15 N1 C16 119.78(15)
C15 O1 C1 114.98(14)

loop_
_geom_bond_atom_site_label_1
_geom_bond_atom_site_label_2
_geom_bond_distance
C1 O1 1.447(2)
C1 C2 1.518(3)
C2 C3 1.509(3)
C2 C14 1.520(3)
C3 C4 1.387(3)
C3 C8 1.404(3)
C4 C5 1.388(3)
C5 C6 1.384(4)
C6 C7 1.383(4)
C7 C8 1.387(3)
C8 C9 1.466(3)
C9 C10 1.392(3)
C9 C14 1.392(3)
C10 C11 1.369(4)
C11 C12 1.380(4)
C12 C13 1.398(3)
C13 C14 1.383(3)
C15 O2 1.211(2)
C15 O1 1.340(2)
C15 N1 1.345(3)
C16 N1 1.448(2)
C16 C17 1.517(3)
C16 C18 1.527(3)
C17 O3 1.215(2)
C17 O4 1.294(2)
C18 O5 1.412(3)
